data_1542901
loop_
_publ_author_name
'Maheswari, R.'
'Manjula, J.'
'Gunasekaran, B.'

_publ_section_title
;
 (<i>E</i>)-4-Methoxy-<i>N</i>'-(4-methylbenzylidene)benzohydrazide
;
_journal_coeditor_code SU4020
_journal_issue 3
_journal_name_full IUCrData
_journal_page_first x160431
_journal_paper_doi 10.1107/S2414314616004314
_journal_volume 1
_journal_year 2016
_chemical_formula_iupac 'C16 H16 N2 O2'
_chemical_formula_moiety 'C16 H16 N2 O2'
_chemical_formula_sum 'C16 H16 N2 O2'
_chemical_formula_weight 268.31
_chemical_name_systematic
;
(<i>E</i>)-4-Methoxy-<i>N</i>'-(4-methylbenzylidene)benzohydrazide
;
_space_group_IT_number 14
_space_group_name_Hall '-P 2ybc'
_symmetry_cell_setting monoclinic
_symmetry_space_group_name_Hall '-P 2ybc'
_symmetry_space_group_name_H-M 'P 1 21/c 1'
_atom_sites_solution_hydrogens geom
_atom_sites_solution_primary direct
_atom_sites_solution_secondary difmap
_audit_creation_method SHELXL97
_cell_angle_alpha 90.00
_cell_angle_beta 112.371(2)
_cell_angle_gamma 90.00
_cell_formula_units_Z 4
_cell_length_a 11.7678(7)
_cell_length_b 13.0072(7)
_cell_length_c 9.9025(6)
_cell_measurement_reflns_used 3517
_cell_measurement_temperature 296(2)
_cell_measurement_theta_max 28.4
_cell_measurement_theta_min 1.87
_cell_volume 1401.66(14)
_computing_cell_refinement
;
SAINT (Bruker, 2008)
;
_computing_data_collection
;
APEX2 (Bruker, 2008)
;
_computing_data_reduction
;
SAINT (Bruker, 2008)
;
_computing_molecular_graphics
;
PLATON (Spek, 2009)
;
_computing_publication_material
;
SHELXL97 (Sheldrick, 2008) and PLATON (Spek, 2009)
;
_computing_structure_refinement
;
SHELXL97 (Sheldrick, 2008)
;
_computing_structure_solution
;
SHELXS97 (Sheldrick, 2008)
;
_diffrn_ambient_temperature 296(2)
_diffrn_detector_area_resol_mean 0
_diffrn_measured_fraction_theta_full 0.997
_diffrn_measured_fraction_theta_max 0.997
_diffrn_measurement_device_type 'Bruker Kappa APEXII CCD'
_diffrn_measurement_method '\w and \f'
_diffrn_radiation_monochromator graphite
_diffrn_radiation_source 'fine-focus sealed tube'
_diffrn_radiation_type MoK\a
_diffrn_radiation_wavelength 0.71073
_diffrn_reflns_av_R_equivalents 0.0248
_diffrn_reflns_av_sigmaI/netI 0.0210
_diffrn_reflns_limit_h_max 15
_diffrn_reflns_limit_h_min -15
_diffrn_reflns_limit_k_max 17
_diffrn_reflns_limit_k_min -17
_diffrn_reflns_limit_l_max 12
_diffrn_reflns_limit_l_min -13
_diffrn_reflns_number 13430
_diffrn_reflns_theta_full 28.41
_diffrn_reflns_theta_max 28.41
_diffrn_reflns_theta_min 1.87
_diffrn_standards_interval_count 0
_diffrn_standards_interval_time 0
_exptl_absorpt_coefficient_mu 0.085
_exptl_absorpt_correction_T_max 0.9907
_exptl_absorpt_correction_T_min 0.9873
_exptl_absorpt_correction_type multi-scan
_exptl_absorpt_process_details
;
(SADABS; Sheldrick, 1996)
;
_exptl_crystal_colour colourless
_exptl_crystal_density_diffrn 1.271
_exptl_crystal_density_method 'not measured'
_exptl_crystal_description block
_exptl_crystal_F_000 568
_exptl_crystal_size_max 0.15
_exptl_crystal_size_mid 0.13
_exptl_crystal_size_min 0.11
_refine_diff_density_max 0.212
_refine_diff_density_min -0.182
_refine_ls_extinction_coef 0.00
_refine_ls_extinction_expression Fc^*^=kFc[1+0.001xFc^2^\l^3^/sin(2\q)]^-1/4^
_refine_ls_extinction_method 'SHELXL97 (Sheldrick, 2008)'
_refine_ls_goodness_of_fit_ref 0.998
_refine_ls_hydrogen_treatment constr
_refine_ls_matrix_type full
_refine_ls_number_parameters 184
_refine_ls_number_reflns 3517
_refine_ls_number_restraints 0
_refine_ls_restrained_S_all 0.998
_refine_ls_R_factor_all 0.0546
_refine_ls_R_factor_gt 0.0421
_refine_ls_shift/su_max 0.000
_refine_ls_shift/su_mean 0.000
_refine_ls_structure_factor_coef Fsqd
_refine_ls_weighting_details 'calc w=1/[\s^2^(Fo^2^)+(0.0794P)^2^+0.1990P] where P=(Fo^2^+2Fc^2^)/3'
_refine_ls_weighting_scheme calc
_refine_ls_wR_factor_gt 0.1231
_refine_ls_wR_factor_ref 0.1362
_reflns_number_gt 2752
_reflns_number_total 3517
_reflns_threshold_expression >2sigma(I)
_cod_data_source_file su4020sup1.cif
_cod_data_source_block I
_cod_original_sg_symbol_H-M 'P 21/c'
_cod_database_code 1542901

loop_
_symmetry_equiv_pos_as_xyz
'x, y, z'
'-x, y+1/2, -z+1/2'
'-x, -y, -z'
'x, -y-1/2, z-1/2'

loop_
_atom_site_type_symbol
_atom_site_label
_atom_site_fract_x
_atom_site_fract_y
_atom_site_fract_z
_atom_site_U_iso_or_equiv
_atom_site_adp_type
_atom_site_calc_flag
_atom_site_refinement_flags
_atom_site_occupancy
_atom_site_symmetry_multiplicity
C C16 0.5536(2) 0.86088(13) 0.1367(3) 0.0842(6) Uani d . 1 1
H H16A 0.6252 0.9031 0.1805 0.126 Uiso calc R 1 1
H H16B 0.5046 0.8633 0.1952 0.126 Uiso calc R 1 1
H H16C 0.5062 0.8858 0.0404 0.126 Uiso calc R 1 1
O O2 0.76856(10) 0.20548(7) 0.35951(9) 0.0538(3) Uani d . 1 1
N N2 0.70263(10) 0.37061(7) 0.17516(11) 0.0427(3) Uani d . 1 1
C C8 0.77468(11) 0.19967(8) 0.23869(12) 0.0385(3) Uani d . 1 1
C C5 0.82056(11) 0.10506(8) 0.19119(11) 0.0376(3) Uani d . 1 1
N N1 0.74327(10) 0.27769(7) 0.14161(10) 0.0431(3) Uani d . 1 1
H H1 0.7485 0.2697 0.0580 0.052 Uiso calc R 1 1
C C6 0.79284(11) 0.07902(9) 0.04612(12) 0.0401(3) Uani d . 1 1
H H6 0.7425 0.1221 -0.0273 0.048 Uiso calc R 1 1
O O1 0.96488(10) -0.16261(7) 0.09212(12) 0.0629(3) Uani d . 1 1
C C7 0.83872(12) -0.00995(9) 0.00857(13) 0.0440(3) Uani d . 1 1
H H7 0.8183 -0.0267 -0.0892 0.053 Uiso calc R 1 1
C C2 0.91488(12) -0.07376(9) 0.11683(14) 0.0451(3) Uani d . 1 1
C C4 0.89715(14) 0.03958(10) 0.29838(13) 0.0517(3) Uani d . 1 1
H H4 0.9164 0.0553 0.3962 0.062 Uiso calc R 1 1
C C9 0.70520(12) 0.44398(9) 0.09164(13) 0.0446(3) Uani d . 1 1
H H9 0.7339 0.4308 0.0179 0.054 Uiso calc R 1 1
C C10 0.66494(11) 0.54833(9) 0.10661(12) 0.0423(3) Uani d . 1 1
C C3 0.94501(15) -0.04806(10) 0.26235(14) 0.0559(4) Uani d . 1 1
H H3 0.9975 -0.0900 0.3356 0.067 Uiso calc R 1 1
C C13 0.59258(13) 0.75127(10) 0.12739(16) 0.0541(3) Uani d . 1 1
C C11 0.58724(12) 0.57071(10) 0.17829(15) 0.0482(3) Uani d . 1 1
H H11 0.5589 0.5179 0.2207 0.058 Uiso calc R 1 1
C C12 0.55146(13) 0.67065(11) 0.18738(18) 0.0561(4) Uani d . 1 1
H H12 0.4985 0.6840 0.2350 0.067 Uiso calc R 1 1
C C1 0.93554(16) -0.19275(12) -0.0552(2) 0.0667(4) Uani d . 1 1
H H1A 0.8487 -0.2048 -0.1015 0.100 Uiso calc R 1 1
H H1B 0.9792 -0.2547 -0.0576 0.100 Uiso calc R 1 1
H H1C 0.9589 -0.1392 -0.1062 0.100 Uiso calc R 1 1
C C15 0.70586(16) 0.62896(11) 0.04561(18) 0.0595(4) Uani d . 1 1
H H15 0.7576 0.6156 -0.0036 0.071 Uiso calc R 1 1
C C14 0.67073(16) 0.72906(11) 0.05695(19) 0.0636(4) Uani d . 1 1
H H14 0.7002 0.7822 0.0165 0.076 Uiso calc R 1 1

loop_
_atom_site_aniso_label
_atom_site_aniso_U_11
_atom_site_aniso_U_22
_atom_site_aniso_U_33
_atom_site_aniso_U_12
_atom_site_aniso_U_13
_atom_site_aniso_U_23
C16 0.0873(12) 0.0478(9) 0.1117(16) 0.0202(8) 0.0314(11) -0.0069(9)
O2 0.0900(7) 0.0450(5) 0.0398(5) -0.0012(4) 0.0399(5) -0.0007(4)
N2 0.0585(6) 0.0357(5) 0.0368(5) 0.0042(4) 0.0215(4) -0.0034(4)
C8 0.0520(6) 0.0355(6) 0.0326(5) -0.0045(5) 0.0213(5) -0.0017(4)
C5 0.0510(6) 0.0325(5) 0.0322(5) -0.0032(4) 0.0192(5) 0.0006(4)
N1 0.0666(6) 0.0358(5) 0.0329(5) 0.0059(4) 0.0258(4) -0.0008(4)
C6 0.0505(6) 0.0366(6) 0.0323(5) 0.0033(5) 0.0145(5) 0.0014(4)
O1 0.0764(7) 0.0416(5) 0.0668(7) 0.0149(5) 0.0228(5) -0.0052(4)
C7 0.0552(7) 0.0401(6) 0.0354(6) 0.0009(5) 0.0159(5) -0.0056(4)
C2 0.0537(7) 0.0322(6) 0.0495(7) 0.0008(5) 0.0197(5) -0.0010(5)
C4 0.0775(9) 0.0442(7) 0.0309(6) 0.0032(6) 0.0176(6) 0.0032(5)
C9 0.0617(7) 0.0391(6) 0.0381(6) 0.0040(5) 0.0245(5) -0.0016(5)
C10 0.0526(7) 0.0369(6) 0.0370(6) 0.0030(5) 0.0165(5) -0.0019(4)
C3 0.0772(9) 0.0417(7) 0.0410(7) 0.0117(6) 0.0137(6) 0.0095(5)
C13 0.0533(7) 0.0416(7) 0.0604(8) 0.0082(5) 0.0137(6) -0.0043(6)
C11 0.0495(7) 0.0439(7) 0.0546(7) -0.0022(5) 0.0235(6) -0.0017(5)
C12 0.0500(7) 0.0554(8) 0.0678(9) 0.0057(6) 0.0278(7) -0.0081(6)
C1 0.0732(10) 0.0504(8) 0.0802(11) 0.0034(7) 0.0333(8) -0.0223(7)
C15 0.0824(10) 0.0452(7) 0.0675(9) 0.0082(7) 0.0470(8) 0.0068(6)
C14 0.0824(10) 0.0398(7) 0.0774(10) 0.0039(7) 0.0401(9) 0.0076(7)

loop_
_atom_type_symbol
_atom_type_description
_atom_type_scat_dispersion_real
_atom_type_scat_dispersion_imag
_atom_type_scat_source
C C 0.0033 0.0016 'International Tables Vol C Tables 4.2.6.8 and 6.1.1.4'
H H 0.0000 0.0000 'International Tables Vol C Tables 4.2.6.8 and 6.1.1.4'
N N 0.0061 0.0033 'International Tables Vol C Tables 4.2.6.8 and 6.1.1.4'
O O 0.0106 0.0060 'International Tables Vol C Tables 4.2.6.8 and 6.1.1.4'

loop_
_geom_angle_atom_site_label_1
_geom_angle_atom_site_label_2
_geom_angle_atom_site_label_3
_geom_angle
C13 C16 H16A 109.5
C13 C16 H16B 109.5
H16A C16 H16B 109.5
C13 C16 H16C 109.5
H16A C16 H16C 109.5
H16B C16 H16C 109.5
C9 N2 N1 113.77(10)
O2 C8 N1 123.11(11)
O2 C8 C5 121.40(10)
N1 C8 C5 115.48(9)
C6 C5 C4 117.96(11)
C6 C5 C8 123.87(10)
C4 C5 C8 118.17(10)
C8 N1 N2 120.74(9)
C8 N1 H1 119.6
N2 N1 H1 119.6
C7 C6 C5 121.26(10)
C7 C6 H6 119.4
C5 C6 H6 119.4
C2 O1 C1 117.80(11)
C2 C7 C6 119.81(11)
C2 C7 H7 120.1
C6 C7 H7 120.1
O1 C2 C7 124.60(12)
O1 C2 C3 115.75(11)
C7 C2 C3 119.66(11)
C3 C4 C5 121.27(11)
C3 C4 H4 119.4
C5 C4 H4 119.4
N2 C9 C10 122.80(11)
N2 C9 H9 118.6
C10 C9 H9 118.6
C15 C10 C11 118.12(12)
C15 C10 C9 118.58(12)
C11 C10 C9 123.30(11)
C4 C3 C2 120.03(12)
C4 C3 H3 120.0
C2 C3 H3 120.0
C14 C13 C12 117.95(12)
C14 C13 C16 120.30(15)
C12 C13 C16 121.75(15)
C12 C11 C10 120.58(13)
C12 C11 H11 119.7
C10 C11 H11 119.7
C11 C12 C13 121.47(13)
C11 C12 H12 119.3
C13 C12 H12 119.3
O1 C1 H1A 109.5
O1 C1 H1B 109.5
H1A C1 H1B 109.5
O1 C1 H1C 109.5
H1A C1 H1C 109.5
H1B C1 H1C 109.5
C14 C15 C10 120.86(14)
C14 C15 H15 119.6
C10 C15 H15 119.6
C13 C14 C15 121.01(14)
C13 C14 H14 119.5
C15 C14 H14 119.5

loop_
_geom_bond_atom_site_label_1
_geom_bond_atom_site_label_2
_geom_bond_distance
C16 C13 1.5113(19)
C16 H16A 0.9600
C16 H16B 0.9600
C16 H16C 0.9600
O2 C8 1.2279(14)
N2 C9 1.2707(15)
N2 N1 1.3860(13)
C8 N1 1.3491(14)
C8 C5 1.4901(15)
C5 C6 1.3886(15)
C5 C4 1.3914(17)
N1 H1 0.8600
C6 C7 1.3864(16)
C6 H6 0.9300
O1 C2 1.3606(15)
O1 C1 1.421(2)
C7 C2 1.3820(17)
C7 H7 0.9300
C2 C3 1.3875(19)
C4 C3 1.3772(19)
C4 H4 0.9300
C9 C10 1.4636(16)
C9 H9 0.9300
C10 C15 1.3849(18)
C10 C11 1.3851(18)
C3 H3 0.9300
C13 C14 1.380(2)
C13 C12 1.380(2)
C11 C12 1.3799(18)
C11 H11 0.9300
C12 H12 0.9300
C1 H1A 0.9600
C1 H1B 0.9600
C1 H1C 0.9600
C15 C14 1.384(2)
C15 H15 0.9300
C14 H14 0.9300

loop_
_geom_hbond_atom_site_label_D
_geom_hbond_atom_site_label_H
_geom_hbond_atom_site_label_A
_geom_hbond_site_symmetry_A
_geom_hbond_distance_DH
_geom_hbond_distance_HA
_geom_hbond_distance_DA
_geom_hbond_angle_DHA
N1 H1 O2 4_565 0.86 2.09 2.9280(12) 164
C6 H6 O2 4_565 0.93 2.58 3.3093(14) 136
C9 H9 O2 4_565 0.93 2.50 3.3051(15) 145
C1 H1C Cg1 3_766 0.96 2.77 3.6515(5) 152

loop_
_geom_torsion_atom_site_label_1
_geom_torsion_atom_site_label_2
_geom_torsion_atom_site_label_3
_geom_torsion_atom_site_label_4
_geom_torsion
O2 C8 C5 C6 157.52(12)
N1 C8 C5 C6 -23.71(17)
O2 C8 C5 C4 -23.46(17)
N1 C8 C5 C4 155.32(12)
O2 C8 N1 N2 0.57(19)
C5 C8 N1 N2 -178.18(10)
C9 N2 N1 C8 163.64(12)
C4 C5 C6 C7 0.69(18)
C8 C5 C6 C7 179.72(11)
C5 C6 C7 C2 -0.86(19)
C1 O1 C2 C7 -0.9(2)
C1 O1 C2 C3 179.30(14)
C6 C7 C2 O1 -179.95(12)
C6 C7 C2 C3 -0.1(2)
C6 C5 C4 C3 0.5(2)
C8 C5 C4 C3 -178.61(13)
N1 N2 C9 C10 179.27(11)
N2 C9 C10 C15 159.59(14)
N2 C9 C10 C11 -20.7(2)
C5 C4 C3 C2 -1.5(2)
O1 C2 C3 C4 -178.89(13)
C7 C2 C3 C4 1.3(2)
C15 C10 C11 C12 0.4(2)
C9 C10 C11 C12 -179.28(12)
C10 C11 C12 C13 -0.8(2)
C14 C13 C12 C11 0.3(2)
C16 C13 C12 C11 179.89(15)
C11 C10 C15 C14 0.5(2)
C9 C10 C15 C14 -179.86(14)
C12 C13 C14 C15 0.6(2)
C16 C13 C14 C15 -179.04(16)
C10 C15 C14 C13 -1.0(3)

_cod_database_fobs_code 1542901
